data_1564473
loop_
_publ_author_name
'Keypour, Hassan'
'Ansari, Neda'
'Mahmoudabadi, Masoumeh'
'Karamian, Roya'
'Moazzami Farida, Seyed Hamed'
'Eslami Moghadam, Mahboube'
'William Gable, Robert'

_publ_section_title
;
 Mn(III), Zn(II) and Pt(II) macroacyclic complexes: Synthesis, X-ray
 structures, anticancer and antioxidant activities
;
_journal_name_full 'Inorganica Chimica Acta'
_journal_page_first 119705
_journal_paper_doi 10.1016/j.ica.2020.119705
_journal_volume 509
_journal_year 2020
_chemical_absolute_configuration ad
_chemical_formula_moiety 'C18 H24 N4 Pt, 0.292(I), 1.708(Cl), 0.727(H2 O)'
_chemical_formula_sum 'C18 H25.45 Cl1.708 I0.292 N4 O0.727 Pt'
_chemical_formula_weight 602.26
_space_group_crystal_system monoclinic
_space_group_IT_number 9
_space_group_name_Hall 'C -2yc'
_space_group_name_H-M_alt 'C 1 c 1'
_atom_sites_solution_hydrogens mixed
_atom_sites_solution_primary dual
_cell_angle_alpha 90
_cell_angle_beta 105.741(4)
_cell_angle_gamma 90
_cell_formula_units_Z 4
_cell_length_a 8.1878(3)
_cell_length_b 27.6088(10)
_cell_length_c 9.0472(3)
_cell_measurement_reflns_used 5397
_cell_measurement_temperature 100.2(3)
_cell_measurement_theta_max 32.0990
_cell_measurement_theta_min 3.7310
_cell_volume 1968.47(13)
_computing_cell_refinement 'CrysAlisPro 1.171.40.53a (Rigaku OD, 2019)'
_computing_data_collection 'CrysAlisPro 1.171.40.53a (Rigaku OD, 2019)'
_computing_data_reduction 'CrysAlisPro 1.171.40.53a (Rigaku OD, 2019)'
_computing_molecular_graphics 'Olex2 (Dolomanov et al., 2009)'
_computing_publication_material 'Olex2 (Dolomanov et al., 2009)'
_computing_structure_refinement 'ShelXL (Sheldrick, 2015)'
_computing_structure_solution 'ShelXT (Sheldrick, 2015)'
_diffrn_ambient_environment N~2~
_diffrn_ambient_temperature 100.2(3)
_diffrn_detector 'CCD plate'
_diffrn_detector_area_resol_mean 10.2273
_diffrn_detector_type Atlas
_diffrn_measured_fraction_theta_full 0.999
_diffrn_measured_fraction_theta_max 0.904
_diffrn_measurement_details
;
List of Runs (angles in degrees, time in seconds):

  # Type    Start    End  Width  t~exp~   \w     \q     \k     \f   Frames
--------------------------------------------------------------------------
  1  \w     -5.00  85.00   1.00   12.00    --   17.98  57.00   0.00   90
  2  \w    -53.00  41.00   1.00   12.00    --   17.98 -57.00-150.00   94
  3  \w    -88.00   9.00   1.00   12.00    --  -18.60 -77.00  90.00   97
;
_diffrn_measurement_device 'four-circle diffractometer'
_diffrn_measurement_device_type 'SuperNova, Dual, Cu at home/near, Atlas'
_diffrn_measurement_method '\w scans'
_diffrn_orient_matrix_type 'CrysAlisPro convention (1999,Acta A55,543-557)'
_diffrn_orient_matrix_UB_11 0.0017272000
_diffrn_orient_matrix_UB_12 0.0157053000
_diffrn_orient_matrix_UB_13 0.0624524000
_diffrn_orient_matrix_UB_21 -0.0428014000
_diffrn_orient_matrix_UB_22 0.0180229000
_diffrn_orient_matrix_UB_23 -0.0521087000
_diffrn_orient_matrix_UB_31 -0.0791377000
_diffrn_orient_matrix_UB_32 -0.0094006000
_diffrn_orient_matrix_UB_33 0.0044961000
_diffrn_radiation_monochromator mirror
_diffrn_radiation_probe x-ray
_diffrn_radiation_type MoK\a
_diffrn_radiation_wavelength 0.71073
_diffrn_reflns_av_R_equivalents 0.0215
_diffrn_reflns_av_unetI/netI 0.0351
_diffrn_reflns_Laue_measured_fraction_full 0.999
_diffrn_reflns_Laue_measured_fraction_max 0.904
_diffrn_reflns_limit_h_max 12
_diffrn_reflns_limit_h_min -9
_diffrn_reflns_limit_k_max 31
_diffrn_reflns_limit_k_min -39
_diffrn_reflns_limit_l_max 10
_diffrn_reflns_limit_l_min -13
_diffrn_reflns_number 8604
_diffrn_reflns_point_group_measured_fraction_full 0.852
_diffrn_reflns_point_group_measured_fraction_max 0.698
_diffrn_reflns_theta_full 25.242
_diffrn_reflns_theta_max 32.198
_diffrn_reflns_theta_min 2.688
_diffrn_source 'micro-focus sealed X-ray tube'
_diffrn_source_type 'SuperNova (Mo) X-ray Source'
_exptl_absorpt_coefficient_mu 7.832
_exptl_absorpt_correction_T_max 1.000
_exptl_absorpt_correction_T_min 0.270
_exptl_absorpt_correction_type gaussian
_exptl_absorpt_process_details
;
CrysAlisPro 1.171.40.53a (Rigaku Oxford Diffraction, 2019)
Numerical absorption correction based on gaussian integration over
			a multifaceted crystal model
Empirical absorption correction using spherical harmonics,
 implemented in SCALE3 ABSPACK scaling algorithm.
;
_exptl_crystal_colour 'light brown'
_exptl_crystal_density_diffrn 2.032
_exptl_crystal_description plate
_exptl_crystal_F_000 1159
_exptl_crystal_recrystallization_method 'crystallized by slow evaporation from ethanol'
_exptl_crystal_size_max 0.356
_exptl_crystal_size_mid 0.206
_exptl_crystal_size_min 0.074
_refine_diff_density_max 1.558
_refine_diff_density_min -1.110
_refine_diff_density_rms 0.108
_refine_ls_abs_structure_details
;
 Refined as an inversion twin.
;
_refine_ls_abs_structure_Flack 0.054(7)
_refine_ls_extinction_coef .
_refine_ls_extinction_method none
_refine_ls_goodness_of_fit_ref 1.023
_refine_ls_hydrogen_treatment constr
_refine_ls_matrix_type full
_refine_ls_number_parameters 248
_refine_ls_number_reflns 4875
_refine_ls_number_restraints 2
_refine_ls_restrained_S_all 1.022
_refine_ls_R_factor_all 0.0230
_refine_ls_R_factor_gt 0.0222
_refine_ls_shift/su_max 0.006
_refine_ls_shift/su_mean 0.000
_refine_ls_structure_factor_coef Fsqd
_refine_ls_weighting_details 'w=1/[\s^2^(Fo^2^)+(0.0320P)^2^] where P=(Fo^2^+2Fc^2^)/3'
_refine_ls_weighting_scheme calc
_refine_ls_wR_factor_gt 0.0542
_refine_ls_wR_factor_ref 0.0549
_reflns_Friedel_coverage 0.539
_reflns_Friedel_fraction_full 0.704
_reflns_Friedel_fraction_max 0.491
_reflns_number_gt 4769
_reflns_number_total 4875
_reflns_threshold_expression 'I > 2\s(I)'
_cod_data_source_file rwg2019_17bGau.cif
_cod_data_source_block rwg2019_17bgau
_cod_original_cell_volume 1968.48(13)
_cod_database_code 1564473
_chemical_oxdiff_formula 'C18 H25.6 Cl1.7 I0.3 N4 O0.7 Pt'
_chemical_oxdiff_usercomment MAH2
_shelx_space_group_comment
;
The symmetry employed for this shelxl refinement is uniquely defined
by the following loop, which should always be used as a source of
symmetry information in preference to the above space-group names.
They are only intended as comments.
;
_reflns_odcompleteness_completeness 99.32
_reflns_odcompleteness_iscentric 1
_reflns_odcompleteness_theta 30.01
_olex2_refinement_description
;
1. Twinned data refinement
 Scales: 0.946(7)
 0.054(7)
2. Fixed Uiso
 At 1.2 times of:
  All C(H) groups, All C(H,H) groups, All N(H,H) groups
 At 1.5 times of:
  All O(H,H) groups
3. Uiso/Uaniso restraints and constraints
Uanis(Cl1) = Uanis(I1)
Uanis(Cl2) = Uanis(I2)
4. Others
 Sof(I2)=1-FVAR(1)
 Sof(Cl2)=FVAR(1)
 Sof(I1)=1-FVAR(2)
 Sof(Cl1)=FVAR(2)
 Sof(O1)=Sof(H1C)=Sof(H1D)=FVAR(3)
5.a Free rotating group:
 O1(H1C,H1D)
5.b Secondary CH2 refined with riding coordinates:
 N1(H1A,H1B), N4(H4A,H4B), C7(H7A,H7B), C8(H8A,H8B), C9(H9A,H9B), C10(H10A,
 H10B), C11(H11A,H11B), C12(H12A,H12B)
5.c Aromatic/amide H refined with riding coordinates:
 C2(H2), C3(H3), C4(H4), C5(H5), C14(H14), C15(H15), C16(H16), C17(H17)
;
_olex2_exptl_crystal_mounting_method 'mounted on a cryoloop'
_olex2_submission_special_instructions 'No special instructions were received'
_oxdiff_exptl_absorpt_empirical_details
;
Empirical correction (ABSPACK) includes:
- Absorption correction using spherical harmonics
- Frame scaling
;
_oxdiff_exptl_absorpt_empirical_full_max 1.554
_oxdiff_exptl_absorpt_empirical_full_min 0.794

loop_
_space_group_symop_operation_xyz
'x, y, z'
'x, -y, z+1/2'
'x+1/2, y+1/2, z'
'x+1/2, -y+1/2, z+1/2'

loop_
_atom_site_label
_atom_site_type_symbol
_atom_site_fract_x
_atom_site_fract_y
_atom_site_fract_z
_atom_site_U_iso_or_equiv
_atom_site_adp_type
_atom_site_occupancy
_atom_site_site_symmetry_order
_atom_site_calc_flag
_atom_site_refinement_flags_posn
_atom_site_refinement_flags_adp
_atom_site_refinement_flags_occupancy
_atom_site_disorder_assembly
_atom_site_disorder_group
Pt1 Pt 0.33958(2) 0.61824(2) 0.33152(2) 0.01135(5) Uani 1 1 d . . . . .
N1 N 0.4538(5) 0.55436(16) 0.3019(5) 0.0138(8) Uani 1 1 d . . . . .
H1A H 0.401722 0.529730 0.338207 0.017 Uiso 1 1 calc R . . . .
H1B H 0.438127 0.549338 0.199575 0.017 Uiso 1 1 calc R . . . .
N2 N 0.4695(8) 0.6275(2) 0.5538(8) 0.0164(12) Uani 1 1 d . . . . .
N3 N 0.2564(5) 0.68145(17) 0.4012(5) 0.0169(9) Uani 1 1 d . . . . .
N4 N 0.1872(9) 0.6240(2) 0.1097(8) 0.0131(12) Uani 1 1 d . . . . .
H4A H 0.225021 0.648474 0.060173 0.016 Uiso 1 1 calc R . . . .
H4B H 0.191005 0.595972 0.057856 0.016 Uiso 1 1 calc R . . . .
C1 C 0.6343(6) 0.55263(19) 0.3779(6) 0.0155(10) Uani 1 1 d . . . . .
C2 C 0.7411(8) 0.5322(2) 0.2995(8) 0.0180(13) Uani 1 1 d . . . . .
H2 H 0.694710 0.520396 0.198188 0.022 Uiso 1 1 calc R . . . .
C3 C 0.9147(8) 0.5288(3) 0.3666(9) 0.0211(14) Uani 1 1 d . . . . .
H3 H 0.986934 0.514762 0.311889 0.025 Uiso 1 1 calc R . . . .
C4 C 0.9806(7) 0.5460(2) 0.5138(7) 0.0220(12) Uani 1 1 d . . . . .
H4 H 1.098820 0.543457 0.561833 0.026 Uiso 1 1 calc R . . . .
C5 C 0.8742(7) 0.5671(2) 0.5921(7) 0.0211(11) Uani 1 1 d . . . . .
H5 H 0.921234 0.579378 0.692762 0.025 Uiso 1 1 calc R . . . .
C6 C 0.7000(6) 0.5706(2) 0.5256(6) 0.0162(10) Uani 1 1 d . . . . .
C7 C 0.5908(7) 0.5884(2) 0.6249(6) 0.0205(11) Uani 1 1 d . . . . .
H7A H 0.525788 0.560685 0.649064 0.025 Uiso 1 1 calc R . . . .
H7B H 0.665696 0.600517 0.722951 0.025 Uiso 1 1 calc R . . . .
C8 C 0.5535(7) 0.6755(2) 0.5478(7) 0.0208(11) Uani 1 1 d . . . . .
H8A H 0.646643 0.671922 0.498076 0.025 Uiso 1 1 calc R . . . .
H8B H 0.601427 0.688279 0.652883 0.025 Uiso 1 1 calc R . . . .
C9 C 0.4158(7) 0.7102(2) 0.4537(8) 0.0230(12) Uani 1 1 d . . . . .
H9A H 0.399182 0.737707 0.518151 0.028 Uiso 1 1 calc R . . . .
H9B H 0.449874 0.723061 0.364372 0.028 Uiso 1 1 calc R . . . .
C10 C 0.3401(8) 0.6358(2) 0.6402(7) 0.0213(11) Uani 1 1 d . . . . .
H10A H 0.392674 0.652184 0.739112 0.026 Uiso 1 1 calc R . . . .
H10B H 0.291908 0.604593 0.661860 0.026 Uiso 1 1 calc R . . . .
C11 C 0.2008(7) 0.6677(2) 0.5399(7) 0.0213(11) Uani 1 1 d . . . . .
H11A H 0.092225 0.649723 0.509177 0.026 Uiso 1 1 calc R . . . .
H11B H 0.184302 0.697061 0.597035 0.026 Uiso 1 1 calc R . . . .
C12 C 0.1197(6) 0.70732(19) 0.2837(6) 0.0170(10) Uani 1 1 d . . . . .
H12A H 0.170380 0.723644 0.209335 0.020 Uiso 1 1 calc R . . . .
H12B H 0.068957 0.732538 0.335312 0.020 Uiso 1 1 calc R . . . .
C13 C -0.0177(6) 0.6733(2) 0.1986(6) 0.0160(10) Uani 1 1 d . . . . .
C14 C -0.1870(7) 0.6815(2) 0.1989(7) 0.0228(12) Uani 1 1 d . . . . .
H14 H -0.213467 0.707891 0.255598 0.027 Uiso 1 1 calc R . . . .
C15 C -0.3158(7) 0.6515(3) 0.1177(7) 0.0245(13) Uani 1 1 d . . . . .
H15 H -0.429789 0.657864 0.117826 0.029 Uiso 1 1 calc R . . . .
C16 C -0.2798(8) 0.6126(2) 0.0368(7) 0.0216(12) Uani 1 1 d . . . . .
H16 H -0.369015 0.592146 -0.018336 0.026 Uiso 1 1 calc R . . . .
C17 C -0.1138(7) 0.6030(2) 0.0356(6) 0.0182(10) Uani 1 1 d . . . . .
H17 H -0.088762 0.575719 -0.018324 0.022 Uiso 1 1 calc R . . . .
C18 C 0.0155(6) 0.6336(2) 0.1137(6) 0.0145(9) Uani 1 1 d . . . . .
I1 I 0.292(3) 0.7238(10) -0.035(3) 0.0198(13) Uani 0.190(3) 1 d . . P A 2
I2 I 0.300(3) 0.4622(13) 0.423(4) 0.0166(9) Uani 0.102(3) 1 d . . P B 2
Cl1 Cl 0.310(3) 0.7208(8) -0.036(3) 0.0198(13) Uani 0.810(3) 1 d . . P A 1
Cl2 Cl 0.3215(12) 0.4617(5) 0.4310(16) 0.0166(9) Uani 0.898(3) 1 d . . P B 1
O1 O 0.9291(8) 0.6897(3) 0.7359(7) 0.0306(19) Uani 0.727(14) 1 d . . P . .
H1C H 0.916251 0.711455 0.667142 0.046 Uiso 0.727(14) 1 d G . P . .
H1D H 1.023473 0.693944 0.802814 0.046 Uiso 0.727(14) 1 d G . P . .

loop_
_atom_site_aniso_label
_atom_site_aniso_U_11
_atom_site_aniso_U_22
_atom_site_aniso_U_33
_atom_site_aniso_U_23
_atom_site_aniso_U_13
_atom_site_aniso_U_12
Pt1 0.01111(8) 0.00999(7) 0.01181(8) -0.00045(9) 0.00119(5) -0.00062(8)
N1 0.0108(19) 0.013(2) 0.0148(19) 0.0002(16) -0.0021(16) 0.0012(14)
N2 0.013(3) 0.020(3) 0.015(3) -0.002(2) 0.001(2) 0.000(2)
N3 0.015(2) 0.015(2) 0.020(2) -0.0041(17) 0.0039(17) -0.0019(16)
N4 0.013(3) 0.016(3) 0.010(3) 0.0021(19) 0.003(2) 0.0040(17)
C1 0.015(2) 0.011(2) 0.018(2) 0.0036(19) 0.0007(19) 0.0014(17)
C2 0.018(3) 0.014(3) 0.020(3) 0.000(2) 0.003(2) 0.000(2)
C3 0.019(3) 0.015(3) 0.029(3) 0.001(2) 0.006(2) 0.001(2)
C4 0.011(2) 0.022(3) 0.028(3) 0.004(2) -0.003(2) 0.0007(19)
C5 0.018(3) 0.024(3) 0.018(2) 0.000(2) -0.002(2) -0.001(2)
C6 0.014(2) 0.019(3) 0.015(2) 0.0023(19) 0.0017(18) 0.0007(18)
C7 0.019(3) 0.029(3) 0.011(2) 0.001(2) -0.0004(19) 0.002(2)
C8 0.016(2) 0.020(3) 0.023(3) -0.004(2) -0.001(2) -0.005(2)
C9 0.021(3) 0.012(3) 0.033(3) -0.006(2) 0.004(2) -0.006(2)
C10 0.023(3) 0.024(3) 0.017(2) -0.001(2) 0.005(2) 0.000(2)
C11 0.022(3) 0.023(3) 0.019(3) -0.003(2) 0.006(2) 0.001(2)
C12 0.017(2) 0.012(2) 0.022(3) 0.001(2) 0.006(2) 0.0008(18)
C13 0.019(2) 0.015(2) 0.015(2) 0.0032(19) 0.0057(19) 0.0028(18)
C14 0.019(3) 0.026(3) 0.024(3) 0.007(2) 0.008(2) 0.005(2)
C15 0.015(3) 0.034(4) 0.024(3) 0.012(3) 0.006(2) 0.006(2)
C16 0.016(3) 0.031(3) 0.015(3) 0.007(2) 0.000(2) -0.005(2)
C17 0.013(2) 0.022(3) 0.016(2) 0.003(2) -0.0017(19) -0.001(2)
C18 0.012(2) 0.018(2) 0.014(2) 0.0039(19) 0.0021(18) 0.0015(18)
I1 0.018(3) 0.019(2) 0.0248(6) 0.0067(13) 0.009(2) 0.0077(19)
I2 0.011(3) 0.0176(6) 0.0192(16) 0.0057(9) 0.0006(19) 0.0000(18)
Cl1 0.018(3) 0.019(2) 0.0248(6) 0.0067(13) 0.009(2) 0.0077(19)
Cl2 0.011(3) 0.0176(6) 0.0192(16) 0.0057(9) 0.0006(19) 0.0000(18)
O1 0.024(3) 0.037(4) 0.028(4) -0.006(3) 0.002(3) -0.003(3)

loop_
_atom_type_symbol
_atom_type_description
_atom_type_scat_dispersion_real
_atom_type_scat_dispersion_imag
_atom_type_scat_source
C C 0.0033 0.0016 'International Tables Vol C Tables 4.2.6.8 and 6.1.1.4'
H H 0.0000 0.0000 'International Tables Vol C Tables 4.2.6.8 and 6.1.1.4'
Cl Cl 0.1484 0.1585 'International Tables Vol C Tables 4.2.6.8 and 6.1.1.4'
I I -0.4742 1.8119 'International Tables Vol C Tables 4.2.6.8 and 6.1.1.4'
N N 0.0061 0.0033 'International Tables Vol C Tables 4.2.6.8 and 6.1.1.4'
O O 0.0106 0.0060 'International Tables Vol C Tables 4.2.6.8 and 6.1.1.4'
Pt Pt -1.7033 8.3905 'International Tables Vol C Tables 4.2.6.8 and 6.1.1.4'

loop_
_exptl_crystal_face_index_h
_exptl_crystal_face_index_k
_exptl_crystal_face_index_l
_exptl_crystal_face_perp_dist
0 -2 -1 0.0370
1 3 -1 0.1700
-2 -1 0 0.1351
-1 2 -1 0.0982
2 1 0 0.1784
0 4 -1 0.0982
0 -4 1 0.0982
0 2 1 0.0370

loop_
_geom_angle_atom_site_label_1
_geom_angle_atom_site_label_2
_geom_angle_atom_site_label_3
_geom_angle
_geom_angle_site_symmetry_1
_geom_angle_site_symmetry_3
N1 Pt1 N4 96.7(2) . .
N2 Pt1 N1 96.0(2) . .
N2 Pt1 N3 73.3(2) . .
N2 Pt1 N4 167.25(19) . .
N3 Pt1 N1 169.25(17) . .
N3 Pt1 N4 94.0(2) . .
Pt1 N1 H1A 108.7 . .
Pt1 N1 H1B 108.7 . .
H1A N1 H1B 107.6 . .
C1 N1 Pt1 114.1(3) . .
C1 N1 H1A 108.7 . .
C1 N1 H1B 108.7 . .
C7 N2 Pt1 116.5(5) . .
C7 N2 C8 113.4(5) . .
C7 N2 C10 111.7(6) . .
C8 N2 Pt1 101.5(4) . .
C10 N2 Pt1 106.5(4) . .
C10 N2 C8 106.3(6) . .
C9 N3 Pt1 102.5(3) . .
C9 N3 C11 107.9(4) . .
C9 N3 C12 113.2(4) . .
C11 N3 Pt1 104.3(4) . .
C11 N3 C12 112.2(4) . .
C12 N3 Pt1 115.9(3) . .
Pt1 N4 H4A 109.9 . .
Pt1 N4 H4B 109.9 . .
H4A N4 H4B 108.3 . .
C18 N4 Pt1 109.1(4) . .
C18 N4 H4A 109.9 . .
C18 N4 H4B 109.9 . .
C2 C1 N1 118.3(5) . .
C2 C1 C6 120.2(5) . .
C6 C1 N1 121.5(5) . .
C1 C2 H2 119.4 . .
C1 C2 C3 121.2(6) . .
C3 C2 H2 119.4 . .
C2 C3 H3 120.5 . .
C4 C3 C2 118.9(6) . .
C4 C3 H3 120.5 . .
C3 C4 H4 119.9 . .
C3 C4 C5 120.1(5) . .
C5 C4 H4 119.9 . .
C4 C5 H5 119.4 . .
C4 C5 C6 121.2(5) . .
C6 C5 H5 119.4 . .
C1 C6 C5 118.4(5) . .
C1 C6 C7 123.4(5) . .
C5 C6 C7 117.9(5) . .
N2 C7 C6 114.4(5) . .
N2 C7 H7A 108.7 . .
N2 C7 H7B 108.7 . .
C6 C7 H7A 108.7 . .
C6 C7 H7B 108.7 . .
H7A C7 H7B 107.6 . .
N2 C8 H8A 110.3 . .
N2 C8 H8B 110.3 . .
N2 C8 C9 107.1(5) . .
H8A C8 H8B 108.6 . .
C9 C8 H8A 110.3 . .
C9 C8 H8B 110.3 . .
N3 C9 C8 106.9(5) . .
N3 C9 H9A 110.3 . .
N3 C9 H9B 110.3 . .
C8 C9 H9A 110.3 . .
C8 C9 H9B 110.3 . .
H9A C9 H9B 108.6 . .
N2 C10 H10A 110.2 . .
N2 C10 H10B 110.2 . .
N2 C10 C11 107.3(5) . .
H10A C10 H10B 108.5 . .
C11 C10 H10A 110.2 . .
C11 C10 H10B 110.2 . .
N3 C11 C10 107.3(4) . .
N3 C11 H11A 110.3 . .
N3 C11 H11B 110.3 . .
C10 C11 H11A 110.3 . .
C10 C11 H11B 110.3 . .
H11A C11 H11B 108.5 . .
N3 C12 H12A 109.2 . .
N3 C12 H12B 109.2 . .
N3 C12 C13 112.1(4) . .
H12A C12 H12B 107.9 . .
C13 C12 H12A 109.2 . .
C13 C12 H12B 109.2 . .
C14 C13 C12 120.0(5) . .
C14 C13 C18 117.6(5) . .
C18 C13 C12 122.4(4) . .
C13 C14 H14 119.6 . .
C15 C14 C13 120.9(6) . .
C15 C14 H14 119.6 . .
C14 C15 H15 119.8 . .
C16 C15 C14 120.5(5) . .
C16 C15 H15 119.8 . .
C15 C16 H16 119.9 . .
C15 C16 C17 120.3(6) . .
C17 C16 H16 119.9 . .
C16 C17 H17 120.2 . .
C16 C17 C18 119.6(6) . .
C18 C17 H17 120.2 . .
C13 C18 N4 119.5(5) . .
C17 C18 N4 119.3(5) . .
C17 C18 C13 121.2(5) . .
H1C O1 H1D 109.3 . .

loop_
_geom_bond_atom_site_label_1
_geom_bond_atom_site_label_2
_geom_bond_distance
_geom_bond_site_symmetry_2
Pt1 N1 2.048(4) .
Pt1 N2 2.020(7) .
Pt1 N3 2.035(5) .
Pt1 N4 2.062(7) .
N1 H1A 0.9100 .
N1 H1B 0.9100 .
N1 C1 1.452(6) .
N2 C7 1.490(9) .
N2 C8 1.499(9) .
N2 C10 1.495(9) .
N3 C9 1.491(7) .
N3 C11 1.495(7) .
N3 C12 1.499(7) .
N4 H4A 0.9100 .
N4 H4B 0.9100 .
N4 C18 1.441(8) .
C1 C2 1.386(8) .
C1 C6 1.389(7) .
C2 H2 0.9500 .
C2 C3 1.390(8) .
C3 H3 0.9500 .
C3 C4 1.379(10) .
C4 H4 0.9500 .
C4 C5 1.391(8) .
C5 H5 0.9500 .
C5 C6 1.393(7) .
C6 C7 1.512(8) .
C7 H7A 0.9900 .
C7 H7B 0.9900 .
C8 H8A 0.9900 .
C8 H8B 0.9900 .
C8 C9 1.547(8) .
C9 H9A 0.9900 .
C9 H9B 0.9900 .
C10 H10A 0.9900 .
C10 H10B 0.9900 .
C10 C11 1.529(8) .
C11 H11A 0.9900 .
C11 H11B 0.9900 .
C12 H12A 0.9900 .
C12 H12B 0.9900 .
C12 C13 1.507(7) .
C13 C14 1.405(7) .
C13 C18 1.406(8) .
C14 H14 0.9500 .
C14 C15 1.384(9) .
C15 H15 0.9500 .
C15 C16 1.377(9) .
C16 H16 0.9500 .
C16 C17 1.388(8) .
C17 H17 0.9500 .
C17 C18 1.389(8) .
O1 H1C 0.8508 .
O1 H1D 0.8506 .

loop_
_geom_hbond_atom_site_label_D
_geom_hbond_atom_site_label_H
_geom_hbond_atom_site_label_A
_geom_hbond_distance_DH
_geom_hbond_distance_HA
_geom_hbond_distance_DA
_geom_hbond_angle_DHA
_geom_hbond_site_symmetry_A
_geom_hbond_publ_flag
N1 H1A I2 0.91 2.26 3.16(4) 172.4 . yes
N1 H1A Cl2 0.91 2.23 3.126(15) 168.8 . yes
N1 H1B I2 0.91 2.47 3.35(3) 161.7 2_564 yes
N1 H1B Cl2 0.91 2.38 3.264(14) 165.0 2_564 yes
N4 H4A I1 0.91 2.37 3.26(3) 166.6 . yes
N4 H4A Cl1 0.91 2.36 3.26(3) 169.9 . yes
N4 H4B I2 0.91 2.34 3.20(4) 157.7 2_564 yes
N4 H4B Cl2 0.91 2.38 3.223(16) 154.2 2_564 yes
C8 H8B O1 0.99 2.58 3.109(8) 113.2 . yes
C10 H10B I2 0.99 2.98 3.80(4) 140.4 2_565 yes
C12 H12A I1 0.99 2.66 3.57(3) 152.5 . yes
C12 H12A Cl1 0.99 2.76 3.66(3) 151.1 . yes

loop_
_geom_torsion_atom_site_label_1
_geom_torsion_atom_site_label_2
_geom_torsion_atom_site_label_3
_geom_torsion_atom_site_label_4
_geom_torsion
_geom_torsion_site_symmetry_1
_geom_torsion_site_symmetry_2
_geom_torsion_site_symmetry_3
_geom_torsion_site_symmetry_4
Pt1 N1 C1 C2 -138.0(5) . . . .
Pt1 N1 C1 C6 42.3(6) . . . .
Pt1 N2 C7 C6 44.6(7) . . . .
Pt1 N2 C8 C9 47.2(5) . . . .
Pt1 N2 C10 C11 -39.2(6) . . . .
Pt1 N3 C9 C8 -43.4(5) . . . .
Pt1 N3 C11 C10 46.2(5) . . . .
Pt1 N3 C12 C13 44.8(5) . . . .
Pt1 N4 C18 C13 54.6(6) . . . .
Pt1 N4 C18 C17 -124.3(5) . . . .
N1 C1 C2 C3 -179.0(6) . . . .
N1 C1 C6 C5 179.1(5) . . . .
N1 C1 C6 C7 6.4(8) . . . .
N2 C8 C9 N3 -2.3(7) . . . .
N2 C10 C11 N3 -4.8(6) . . . .
N3 C12 C13 C14 122.7(5) . . . .
N3 C12 C13 C18 -58.9(7) . . . .
C1 C2 C3 C4 0.1(12) . . . .
C1 C6 C7 N2 -56.3(8) . . . .
C2 C1 C6 C5 -0.5(9) . . . .
C2 C1 C6 C7 -173.2(6) . . . .
C2 C3 C4 C5 -1.0(11) . . . .
C3 C4 C5 C6 1.1(9) . . . .
C4 C5 C6 C1 -0.4(9) . . . .
C4 C5 C6 C7 172.7(6) . . . .
C5 C6 C7 N2 131.0(6) . . . .
C6 C1 C2 C3 0.7(10) . . . .
C7 N2 C8 C9 173.0(5) . . . .
C7 N2 C10 C11 -167.5(5) . . . .
C8 N2 C7 C6 -72.7(7) . . . .
C8 N2 C10 C11 68.4(6) . . . .
C9 N3 C11 C10 -62.3(6) . . . .
C9 N3 C12 C13 162.9(5) . . . .
C10 N2 C7 C6 167.3(5) . . . .
C10 N2 C8 C9 -63.9(6) . . . .
C11 N3 C9 C8 66.3(6) . . . .
C11 N3 C12 C13 -74.7(6) . . . .
C12 N3 C9 C8 -169.0(5) . . . .
C12 N3 C11 C10 172.4(4) . . . .
C12 C13 C14 C15 178.1(5) . . . .
C12 C13 C18 N4 1.4(8) . . . .
C12 C13 C18 C17 -179.7(5) . . . .
C13 C14 C15 C16 1.0(9) . . . .
C14 C13 C18 N4 179.8(5) . . . .
C14 C13 C18 C17 -1.3(8) . . . .
C14 C15 C16 C17 -0.2(9) . . . .
C15 C16 C17 C18 -1.4(9) . . . .
C16 C17 C18 N4 -178.9(5) . . . .
C16 C17 C18 C13 2.2(8) . . . .
C18 C13 C14 C15 -0.3(8) . . . .

loop_
_twin_individual_id
_twin_individual_mass_fraction_refined
1 0.946(7)
2 0.054(7)

loop_
_exptl_oxdiff_crystal_face_indexfrac_h
_exptl_oxdiff_crystal_face_indexfrac_k
_exptl_oxdiff_crystal_face_indexfrac_l
_exptl_oxdiff_crystal_face_x
_exptl_oxdiff_crystal_face_y
_exptl_oxdiff_crystal_face_z
-0.0000 -2.0001 -1.0000 -0.0939 0.0161 0.0143
1.0000 2.9999 -1.0000 -0.0136 0.0634 -0.1118
-2.0000 -1.0000 -0.0000 -0.0192 0.0676 0.1677
-1.0000 1.9999 -1.0000 -0.0328 0.1310 0.0558
2.0000 1.0000 0.0000 0.0192 -0.0676 -0.1677
0.0000 3.9999 -1.0000 0.0004 0.1242 -0.0421
-0.0000 -3.9999 1.0000 -0.0004 -0.1242 0.0421
0.0000 2.0001 1.0000 0.0939 -0.0161 -0.0143
